data_4506626
loop_
_publ_author_name
'Bertolasi, Valerio'
'Gilli, Paola'
'Gilli, Gastone'

_publ_section_title
;
 Adducts of TCNQ with Neutral Nitrogen Bases. Their Rationalization in
 Terms of Intermolecular Charge-Transfer (CT) or Electron
 Donor--Acceptor (EDA) Interactions
;
_journal_issue 10
_journal_name_full 'Crystal Growth &amp; Design'
_journal_page_first 4758
_journal_paper_doi 10.1021/cg3004382
_journal_volume 12
_journal_year 2012
_chemical_formula_moiety 'C9 H7 N O, 0.5(C12 H4 N4)'
_chemical_formula_sum 'C15 H9 N3 O'
_chemical_formula_weight 247.25
_chemical_name_systematic
;
 ?
;
_space_group_IT_number 14
_symmetry_cell_setting monoclinic
_symmetry_space_group_name_Hall '-P 2yn'
_symmetry_space_group_name_H-M 'P 1 21/n 1'
_atom_sites_solution_hydrogens difmap
_atom_sites_solution_primary direct
_atom_sites_solution_secondary difmap
_audit_creation_method SHELXL-97
_cell_angle_alpha 90.00
_cell_angle_beta 104.9463(12)
_cell_angle_gamma 90.00
_cell_formula_units_Z 4
_cell_length_a 11.2470(2)
_cell_length_b 7.8725(2)
_cell_length_c 14.2596(4)
_cell_measurement_reflns_used 13370
_cell_measurement_temperature 295
_cell_measurement_theta_max 28.00
_cell_measurement_theta_min 3.75
_cell_volume 1219.86(5)
_computing_cell_refinement 'Denzo-SMN (Otwinowski & Minor, 1997)'
_computing_data_collection 'COLLECT (Nonius, 1998)'
_computing_data_reduction 'Denzo-SMN (Otwinowski & Minor, 1997)'
_computing_molecular_graphics 'ORTEPIII (Burnett & Johnson, 1996)'
_computing_publication_material 'SHELXL-97 (Sheldrick, 1997), PARST (Nardelli, 1995), PLATON (Spek, 2003)'
_computing_structure_refinement 'SHELXL-97 (Sheldrick, 1997)'
_computing_structure_solution 'SIR97 (Altomare et al., 1999)'
_diffrn_ambient_temperature 295
_diffrn_measured_fraction_theta_full 0.995
_diffrn_measured_fraction_theta_max 0.995
_diffrn_measurement_device_type 'Nonius Kappa CCD'
_diffrn_measurement_method '\f scans and \w scans'
_diffrn_radiation_monochromator graphite
_diffrn_radiation_source 'fine-focus sealed tube'
_diffrn_radiation_type MoK\a
_diffrn_radiation_wavelength 0.71073
_diffrn_reflns_av_R_equivalents 0.0360
_diffrn_reflns_av_sigmaI/netI 0.0373
_diffrn_reflns_limit_h_max 14
_diffrn_reflns_limit_h_min -14
_diffrn_reflns_limit_k_max 10
_diffrn_reflns_limit_k_min -9
_diffrn_reflns_limit_l_max 18
_diffrn_reflns_limit_l_min -18
_diffrn_reflns_number 13370
_diffrn_reflns_theta_full 28.00
_diffrn_reflns_theta_max 28.00
_diffrn_reflns_theta_min 3.75
_exptl_absorpt_coefficient_mu 0.088
_exptl_absorpt_correction_type none
_exptl_crystal_colour black
_exptl_crystal_density_diffrn 1.346
_exptl_crystal_density_method 'not measured'
_exptl_crystal_description prismatic
_exptl_crystal_F_000 512
_exptl_crystal_size_max 0.32
_exptl_crystal_size_mid 0.28
_exptl_crystal_size_min 0.23
_refine_diff_density_max 0.169
_refine_diff_density_min -0.162
_refine_diff_density_rms 0.030
_refine_ls_extinction_method none
_refine_ls_goodness_of_fit_ref 1.046
_refine_ls_hydrogen_treatment refall
_refine_ls_matrix_type full
_refine_ls_number_parameters 208
_refine_ls_number_reflns 2939
_refine_ls_number_restraints 0
_refine_ls_restrained_S_all 1.046
_refine_ls_R_factor_all 0.0681
_refine_ls_R_factor_gt 0.0435
_refine_ls_shift/su_max 0.000
_refine_ls_shift/su_mean 0.000
_refine_ls_structure_factor_coef Fsqd
_refine_ls_weighting_details 'calc w=1/[\s^2^(Fo^2^)+(0.0677P)^2^+0.0432P] where P=(Fo^2^+2Fc^2^)/3'
_refine_ls_weighting_scheme calc
_refine_ls_wR_factor_gt 0.1085
_refine_ls_wR_factor_ref 0.1226
_reflns_number_gt 2053
_reflns_number_total 2939
_reflns_threshold_expression I>2sigma(I)
_cod_data_source_file cg3004382_si_002.cif
_cod_data_source_block (4)
_cod_depositor_comments
;
The following automatic conversions were performed:

'_symmetry_cell_setting' value 'Monoclinic' changed to 'monoclinic'
according to /home/saulius/struct/CIF-dictionaries/cif_core.dic
dictionary named 'cif_core.dic' version 2.4.2 from 2011-04-26.

Automatic conversion script
Id: cif_fix_values 1891 2012-01-12 08:04:46Z andrius 
;
_cod_original_sg_symbol_H-M 'P 21/n'
_cod_database_code 4506626

loop_
_symmetry_equiv_pos_as_xyz
'x, y, z'
'-x+1/2, y+1/2, -z+1/2'
'-x, -y, -z'
'x-1/2, -y-1/2, z-1/2'

loop_
_atom_site_label
_atom_site_type_symbol
_atom_site_fract_x
_atom_site_fract_y
_atom_site_fract_z
_atom_site_U_iso_or_equiv
_atom_site_adp_type
_atom_site_occupancy
_atom_site_symmetry_multiplicity
_atom_site_calc_flag
O1 O 0.25818(9) 0.23083(14) 0.24694(7) 0.0699(3) Uani 1 1 d
N1 N 0.21458(9) 0.03787(14) 0.35051(7) 0.0480(3) Uani 1 1 d
C1 C 0.23255(11) 0.20066(18) 0.32539(9) 0.0529(3) Uani 1 1 d
C2 C 0.22258(13) 0.3292(2) 0.39505(11) 0.0637(4) Uani 1 1 d
C3 C 0.19935(13) 0.28788(19) 0.48008(12) 0.0637(4) Uani 1 1 d
C4 C 0.18237(10) 0.11558(17) 0.50480(9) 0.0508(3) Uani 1 1 d
C5 C 0.18871(10) -0.01008(15) 0.43628(9) 0.0435(3) Uani 1 1 d
C6 C 0.16949(11) -0.18025(18) 0.45524(10) 0.0527(3) Uani 1 1 d
C7 C 0.14399(12) -0.2244(2) 0.54094(11) 0.0617(4) Uani 1 1 d
C8 C 0.13964(13) -0.1029(2) 0.61034(12) 0.0663(4) Uani 1 1 d
C9 C 0.15848(13) 0.0637(2) 0.59270(11) 0.0644(4) Uani 1 1 d
H1N H 0.2227(14) -0.056(2) 0.3057(12) 0.076(5) Uiso 1 1 d
H2 H 0.2341(14) 0.443(3) 0.3774(13) 0.080(5) Uiso 1 1 d
H3 H 0.1952(15) 0.375(3) 0.5258(13) 0.085(5) Uiso 1 1 d
H6 H 0.1687(14) -0.262(2) 0.4066(12) 0.075(5) Uiso 1 1 d
H7 H 0.1264(15) -0.348(3) 0.5533(13) 0.086(5) Uiso 1 1 d
H8 H 0.1210(15) -0.132(2) 0.6727(13) 0.087(5) Uiso 1 1 d
H9 H 0.1568(14) 0.150(2) 0.6401(12) 0.078(5) Uiso 1 1 d
C1A C 0.47710(9) -0.08937(16) 0.57962(8) 0.0428(3) Uani 1 1 d
C2A C 0.48755(10) -0.17731(17) 0.49356(9) 0.0466(3) Uani 1 1 d
C3A C 0.49018(10) 0.09297(16) 0.58185(9) 0.0462(3) Uani 1 1 d
C4A C 0.45700(10) -0.17687(16) 0.65788(8) 0.0470(3) Uani 1 1 d
C5A C 0.44572(12) -0.09222(18) 0.74396(10) 0.0545(3) Uani 1 1 d
C6A C 0.44802(12) -0.35787(19) 0.65828(9) 0.0558(3) Uani 1 1 d
N1A N 0.43585(14) -0.02740(19) 0.81303(10) 0.0769(4) Uani 1 1 d
N2A N 0.44193(15) -0.50308(17) 0.65861(11) 0.0798(4) Uani 1 1 d
H2A H 0.4781(11) -0.296(2) 0.4911(9) 0.049(3) Uiso 1 1 d
H3A H 0.4845(12) 0.1513(19) 0.6404(10) 0.061(4) Uiso 1 1 d

loop_
_atom_site_aniso_label
_atom_site_aniso_U_11
_atom_site_aniso_U_22
_atom_site_aniso_U_33
_atom_site_aniso_U_23
_atom_site_aniso_U_13
_atom_site_aniso_U_12
O1 0.0899(7) 0.0631(7) 0.0583(6) 0.0173(5) 0.0220(5) 0.0013(5)
N1 0.0567(5) 0.0448(6) 0.0426(5) 0.0009(5) 0.0130(4) 0.0019(4)
C1 0.0552(6) 0.0482(8) 0.0524(7) 0.0100(6) 0.0086(5) 0.0059(5)
C2 0.0751(9) 0.0393(8) 0.0750(10) 0.0064(7) 0.0165(7) 0.0104(6)
C3 0.0755(9) 0.0475(9) 0.0687(9) -0.0085(7) 0.0199(7) 0.0128(6)
C4 0.0514(6) 0.0471(7) 0.0551(7) -0.0051(6) 0.0160(5) 0.0103(5)
C5 0.0420(5) 0.0438(7) 0.0447(6) -0.0007(5) 0.0109(4) 0.0045(4)
C6 0.0577(7) 0.0450(8) 0.0585(8) -0.0016(6) 0.0204(6) -0.0021(5)
C7 0.0622(7) 0.0591(9) 0.0706(9) 0.0100(7) 0.0294(6) 0.0003(6)
C8 0.0697(8) 0.0751(11) 0.0633(8) 0.0084(8) 0.0340(7) 0.0095(7)
C9 0.0688(8) 0.0734(11) 0.0574(8) -0.0080(8) 0.0277(6) 0.0137(7)
C1A 0.0431(5) 0.0416(7) 0.0446(6) 0.0000(5) 0.0128(4) 0.0044(4)
C2A 0.0545(6) 0.0365(7) 0.0508(7) -0.0022(5) 0.0170(5) 0.0026(5)
C3A 0.0532(6) 0.0409(7) 0.0466(6) -0.0051(5) 0.0169(5) 0.0029(5)
C4A 0.0534(6) 0.0431(7) 0.0457(6) -0.0001(5) 0.0146(5) 0.0017(5)
C5A 0.0677(7) 0.0497(8) 0.0490(7) 0.0025(6) 0.0201(5) -0.0003(6)
C6A 0.0708(8) 0.0483(8) 0.0506(7) 0.0017(6) 0.0199(6) 0.0000(6)
N1A 0.1070(10) 0.0731(10) 0.0581(8) -0.0099(7) 0.0348(7) -0.0015(7)
N2A 0.1160(11) 0.0477(8) 0.0785(9) 0.0024(6) 0.0302(8) -0.0026(7)

loop_
_atom_type_symbol
_atom_type_description
_atom_type_scat_dispersion_real
_atom_type_scat_dispersion_imag
_atom_type_scat_source
C C 0.0033 0.0016 'International Tables Vol C Tables 4.2.6.8 and 6.1.1.4'
H H 0.0000 0.0000 'International Tables Vol C Tables 4.2.6.8 and 6.1.1.4'
N N 0.0061 0.0033 'International Tables Vol C Tables 4.2.6.8 and 6.1.1.4'
O O 0.0106 0.0060 'International Tables Vol C Tables 4.2.6.8 and 6.1.1.4'

loop_
_geom_angle_atom_site_label_1
_geom_angle_atom_site_label_2
_geom_angle_atom_site_label_3
_geom_angle
_geom_angle_site_symmetry_1
C1 N1 C5 124.80(11) .
C1 N1 H1N 119.0(10) .
C5 N1 H1N 116.1(10) .
O1 C1 N1 120.00(13) .
O1 C1 C2 124.10(13) .
N1 C1 C2 115.88(12) .
C3 C2 C1 121.25(14) .
C3 C2 H2 122.7(11) .
C1 C2 H2 116.1(11) .
C2 C3 C4 121.50(14) .
C2 C3 H3 119.8(11) .
C4 C3 H3 118.7(11) .
C5 C4 C9 118.04(13) .
C5 C4 C3 117.61(12) .
C9 C4 C3 124.34(13) .
N1 C5 C6 120.86(11) .
N1 C5 C4 118.92(11) .
C6 C5 C4 120.22(12) .
C7 C6 C5 119.69(14) .
C7 C6 H6 121.0(10) .
C5 C6 H6 119.2(10) .
C6 C7 C8 121.03(15) .
C6 C7 H7 119.5(10) .
C8 C7 H7 119.4(10) .
C9 C8 C7 119.79(14) .
C9 C8 H8 117.9(11) .
C7 C8 H8 122.3(11) .
C8 C9 C4 121.20(14) .
C8 C9 H9 121.3(10) .
C4 C9 H9 117.5(10) .
C4A C1A C2A 121.06(11) .
C4A C1A C3A 121.09(10) .
C2A C1A C3A 117.84(11) .
C3A C2A C1A 121.23(12) 3_656
C3A C2A H2A 120.3(8) 3_656
C1A C2A H2A 118.5(8) .
C2A C3A C1A 120.93(11) 3_656
C2A C3A H3A 121.6(9) 3_656
C1A C3A H3A 117.5(9) .
C1A C4A C6A 121.88(11) .
C1A C4A C5A 122.07(12) .
C6A C4A C5A 116.04(11) .
N1A C5A C4A 178.76(15) .
N2A C6A C4A 179.37(15) .

loop_
_geom_bond_atom_site_label_1
_geom_bond_atom_site_label_2
_geom_bond_distance
_geom_bond_site_symmetry_2
O1 C1 1.2479(17) .
N1 C1 1.3598(17) .
N1 C5 1.3807(16) .
N1 H1N 0.995(18) .
C1 C2 1.443(2) .
C2 C3 1.345(2) .
C2 H2 0.95(2) .
C3 C4 1.427(2) .
C3 H3 0.955(19) .
C4 C5 1.4051(18) .
C4 C9 1.409(2) .
C5 C6 1.3945(18) .
C6 C7 1.3702(19) .
C6 H6 0.947(18) .
C7 C8 1.386(2) .
C7 H7 1.02(2) .
C8 C9 1.362(2) .
C8 H8 0.992(18) .
C9 H9 0.965(18) .
C1A C4A 1.3787(17) .
C1A C2A 1.4400(16) .
C1A C3A 1.4425(18) .
C2A C3A 1.3413(17) 3_656
C2A H2A 0.942(15) .
C3A C2A 1.3413(17) 3_656
C3A H3A 0.968(15) .
C4A C6A 1.4286(19) .
C4A C5A 1.4308(18) .
C5A N1A 1.1398(17) .
C6A N2A 1.1453(18) .
